data_4103157
loop_
_publ_author_name
'Matthew D. Moran'
'David S. Brock'
'H\'el\`ene P. A. Mercier'
'Gary J. Schrobilgen'

_publ_section_title
;
 Xe3OF3+, a Precursor to a Noble-Gas Nitrate; Syntheses and Structural
 Characterizations of FXeONO2, XeF2.HNO3, and XeF2.N2O4
;
_journal_name_full 'Journal of the American Chemical Society'
_journal_page_first 13823
_journal_page_last 13839
_journal_paper_doi 10.1021/ja105618w
_journal_volume 132
_journal_year 2010
_chemical_formula_sum 'F2 N2 O4 Xe'
_chemical_formula_weight 261.32
_chemical_name_common 'Xe F2 N2 O4'
_chemical_name_systematic
; 
 ? 
;
_space_group_IT_number 2
_symmetry_cell_setting triclinic
_symmetry_space_group_name_Hall '-P 1'
_symmetry_space_group_name_H-M 'P -1'
_atom_sites_solution_primary direct
_atom_sites_solution_secondary difmap
_audit_creation_method SHELXL-97
_cell_angle_alpha 79.170(7)
_cell_angle_beta 88.454(5)
_cell_angle_gamma 81.083(5)
_cell_formula_units_Z 1
_cell_length_a 4.5822(3)
_cell_length_b 5.0597(3)
_cell_length_c 6.2761(5)
_cell_measurement_temperature 243(2)
_cell_measurement_theta_max 66
_cell_measurement_theta_min 0
_cell_volume 141.189(17)
_computing_cell_refinement 'Bruker SMART'
_computing_data_collection 'Bruker SMART'
_computing_data_reduction 'Bruker SAINT'
_computing_molecular_graphics 'SHELXTL V6.10 2001 & Bruker-AXS'
_computing_publication_material 'SHELXTL V6.10 2001 & Bruker-AXS'
_computing_structure_refinement 'SHELXTL V6.10 2001 & Bruker-AXS'
_computing_structure_solution 'SHELXTL V6.10 2001 & Bruker-AXS'
_diffrn_ambient_temperature 243(2)
_diffrn_measured_fraction_theta_full 0.986
_diffrn_measured_fraction_theta_max 0.822
_diffrn_measurement_device_type 'CCD area detector'
_diffrn_measurement_method 'phi and omega scans'
_diffrn_radiation_monochromator graphite
_diffrn_radiation_source 'fine-focus sealed tube'
_diffrn_radiation_type MoK\a
_diffrn_radiation_wavelength 0.71073
_diffrn_reflns_av_R_equivalents 0.0345
_diffrn_reflns_av_sigmaI/netI 0.0558
_diffrn_reflns_limit_h_max 6
_diffrn_reflns_limit_h_min -6
_diffrn_reflns_limit_k_max 6
_diffrn_reflns_limit_k_min -7
_diffrn_reflns_limit_l_max 9
_diffrn_reflns_limit_l_min -8
_diffrn_reflns_number 2267
_diffrn_reflns_theta_full 25.00
_diffrn_reflns_theta_max 32.99
_diffrn_reflns_theta_min 4.15
_exptl_absorpt_coefficient_mu 6.100
_exptl_absorpt_correction_T_max 1
_exptl_absorpt_correction_T_min 0.605
_exptl_absorpt_correction_type sphere
_exptl_absorpt_process_details 'SADABS V2.10'
_exptl_crystal_colour colorless
_exptl_crystal_density_diffrn 3.073
_exptl_crystal_density_method 'not measured'
_exptl_crystal_description plates
_exptl_crystal_F_000 118
_exptl_crystal_size_max 0.16
_exptl_crystal_size_mid 0.08
_exptl_crystal_size_min 0.04
_refine_diff_density_max 1.382
_refine_diff_density_min -1.349
_refine_diff_density_rms 0.300
_refine_ls_extinction_coef 0.004(7)
_refine_ls_extinction_expression Fc^*^=kFc[1+0.001xFc^2^\l^3^/sin(2\q)]^-1/4^
_refine_ls_extinction_method SHELXL
_refine_ls_goodness_of_fit_ref 1.066
_refine_ls_matrix_type full
_refine_ls_number_parameters 44
_refine_ls_number_reflns 870
_refine_ls_number_restraints 0
_refine_ls_restrained_S_all 1.066
_refine_ls_R_factor_all 0.0419
_refine_ls_R_factor_gt 0.0385
_refine_ls_shift/su_max 0.000
_refine_ls_shift/su_mean 0.000
_refine_ls_structure_factor_coef Fsqd
_refine_ls_weighting_details 'calc w=1/[\s^2^(Fo^2^)+(0.0446P)^2^+0.0000P] where P=(Fo^2^+2Fc^2^)/3'
_refine_ls_weighting_scheme calc
_refine_ls_wR_factor_gt 0.0725
_refine_ls_wR_factor_ref 0.0742
_reflns_number_gt 847
_reflns_number_total 870
_reflns_threshold_expression >2sigma(I)
_cod_data_source_file ja105618w_si_002_3.cif
_cod_data_source_block XeF2N2O4
_cod_database_code 4103157

loop_
_symmetry_equiv_pos_as_xyz
'x, y, z'
'-x, -y, -z'

loop_
_atom_site_label
_atom_site_type_symbol
_atom_site_fract_x
_atom_site_fract_y
_atom_site_fract_z
_atom_site_U_iso_or_equiv
_atom_site_adp_type
_atom_site_occupancy
_atom_site_symmetry_multiplicity
_atom_site_calc_flag
_atom_site_refinement_flags
Xe1 Xe 0.0000 0.0000 0.0000 0.0123(2) Uani 1 2 d S
F1 F -0.2893(7) -0.2301(6) 0.1430(5) 0.0234(7) Uani 1 1 d .
O1 O 0.7203(8) 0.2012(7) 0.4683(6) 0.0208(8) Uani 1 1 d .
O2 O 0.2952(9) 0.3921(8) 0.3168(6) 0.0225(8) Uani 1 1 d .
N1 N 0.5043(9) 0.3675(8) 0.4292(6) 0.0147(8) Uani 1 1 d .

loop_
_atom_site_aniso_label
_atom_site_aniso_U_11
_atom_site_aniso_U_22
_atom_site_aniso_U_33
_atom_site_aniso_U_23
_atom_site_aniso_U_13
_atom_site_aniso_U_12
Xe1 0.0112(3) 0.0163(3) 0.0091(2) 0.00238(13) 0.00045(13) -0.00663(15)
F1 0.0207(15) 0.0298(16) 0.0189(15) 0.0051(11) 0.0034(12) -0.0138(12)
O1 0.0222(19) 0.0145(16) 0.0241(19) -0.0026(13) 0.0035(15) 0.0001(14)
O2 0.026(2) 0.0193(17) 0.0225(18) -0.0009(13) -0.0040(15) -0.0095(15)
N1 0.018(2) 0.0124(18) 0.0133(18) 0.0003(13) -0.0010(15) -0.0043(15)

loop_
_atom_type_symbol
_atom_type_description
_atom_type_scat_dispersion_real
_atom_type_scat_dispersion_imag
_atom_type_scat_source
N N 0.0061 0.0033 'International Tables Vol C Tables 4.2.6.8 and 6.1.1.4'
O O 0.0106 0.0060 'International Tables Vol C Tables 4.2.6.8 and 6.1.1.4'
F F 0.0171 0.0103 'International Tables Vol C Tables 4.2.6.8 and 6.1.1.4'
Xe Xe -0.4205 1.9578 'International Tables Vol C Tables 4.2.6.8 and 6.1.1.4'

loop_
_geom_angle_atom_site_label_1
_geom_angle_atom_site_label_2
_geom_angle_atom_site_label_3
_geom_angle
_geom_angle_site_symmetry_1
_geom_angle_site_symmetry_3
F1 Xe1 F1 180.00(15) 2 .
O2 N1 O1 134.5(5) . .
O2 N1 N1 113.0(4) . 2_666
O1 N1 N1 112.5(4) . 2_666

loop_
_geom_bond_atom_site_label_1
_geom_bond_atom_site_label_2
_geom_bond_distance
_geom_bond_site_symmetry_2
Xe1 F1 1.985(3) 2
Xe1 F1 1.985(3) .
O1 N1 1.194(6) .
O2 N1 1.182(6) .
N1 N1 1.738(8) 2_666
